data_2225565
loop_
_publ_author_name
'Wang, Ji-Dong'
'Han, Shu-Min'

_publ_section_title
;
 <i>catena</i>-Poly[copper(II)-bis(\m-3-cyano-2-hydroxypropionato)-\k^3^<i>N</i>:<i>O</i>^1^,<i>O</i>^2^;\k^3^<i>O</i>^1^,<i>O</i>^2^:<i>N</i>-copper(II)]
;
_journal_coeditor_code HY2278
_journal_issue 4
_journal_name_full 'Acta Crystallographica Section E'
_journal_page_first m357
_journal_paper_doi 10.1107/S1600536810007129
_journal_volume 66
_journal_year 2010
_chemical_formula_iupac '[Cu (C4 H4 N O3)2]'
_chemical_formula_moiety 'C8 H8 Cu N2 O6'
_chemical_formula_sum 'C8 H8 Cu N2 O6'
_chemical_formula_weight 291.71
_chemical_name_systematic
;
<i>catena</i>-Poly[copper(II)-bis(\m-3-cyano-2-hydroxypropionato)-
\k^3^<i>N</i>:<i>O</i>^1^,<i>O</i>^2^;\k^3^<i>O</i>^1^,<i>O</i>^2^:<i>N</i>-
copper(II)]
;
_space_group_IT_number 14
_symmetry_cell_setting monoclinic
_symmetry_space_group_name_Hall '-P 2ybc'
_symmetry_space_group_name_H-M 'P 1 21/c 1'
_atom_sites_solution_hydrogens geom
_atom_sites_solution_primary direct
_atom_sites_solution_secondary difmap
_audit_creation_method SHELXL-97
_cell_angle_alpha 90.00
_cell_angle_beta 104.492(2)
_cell_angle_gamma 90.00
_cell_formula_units_Z 2
_cell_length_a 6.3704(7)
_cell_length_b 8.4382(10)
_cell_length_c 10.0412(12)
_cell_measurement_reflns_used 2150
_cell_measurement_temperature 293(2)
_cell_measurement_theta_max 26.02
_cell_measurement_theta_min 3.20
_cell_volume 522.59(11)
_computing_cell_refinement 'SAINT (Bruker, 2007)'
_computing_data_collection 'SMART (Bruker, 2007)'
_computing_data_reduction 'SAINT (Bruker, 2007)'
_computing_molecular_graphics 'SHELXTL (Sheldrick, 2008) and Mercury (Macrae <i>et al.</i>,  2006)'
_computing_publication_material 'SHELXTL (Sheldrick, 2008)'
_computing_structure_refinement 'SHELXL97 (Sheldrick, 2008)'
_computing_structure_solution 'SHELXS97 (Sheldrick, 2008)'
_diffrn_ambient_temperature 293(2)
_diffrn_measured_fraction_theta_full 0.990
_diffrn_measured_fraction_theta_max 0.990
_diffrn_measurement_device_type 'Bruker SMART APEX CCD'
_diffrn_measurement_method '\f and \w scans'
_diffrn_radiation_monochromator graphite
_diffrn_radiation_source 'sealed tube'
_diffrn_radiation_type MoK\a
_diffrn_radiation_wavelength 0.71073
_diffrn_reflns_av_R_equivalents 0.0171
_diffrn_reflns_av_sigmaI/netI 0.0147
_diffrn_reflns_limit_h_max 7
_diffrn_reflns_limit_h_min -5
_diffrn_reflns_limit_k_max 10
_diffrn_reflns_limit_k_min -9
_diffrn_reflns_limit_l_max 12
_diffrn_reflns_limit_l_min -12
_diffrn_reflns_number 2803
_diffrn_reflns_theta_full 26.02
_diffrn_reflns_theta_max 26.02
_diffrn_reflns_theta_min 3.20
_exptl_absorpt_coefficient_mu 2.109
_exptl_absorpt_correction_T_max 0.776
_exptl_absorpt_correction_T_min 0.624
_exptl_absorpt_correction_type multi-scan
_exptl_absorpt_process_details '(SADABS; Sheldrick, 1996)'
_exptl_crystal_colour blue
_exptl_crystal_density_diffrn 1.854
_exptl_crystal_density_method 'not measured'
_exptl_crystal_description block
_exptl_crystal_F_000 294
_exptl_crystal_size_max 0.28
_exptl_crystal_size_mid 0.19
_exptl_crystal_size_min 0.12
_refine_diff_density_max 0.315
_refine_diff_density_min -0.266
_refine_ls_goodness_of_fit_ref 1.113
_refine_ls_hydrogen_treatment mixed
_refine_ls_matrix_type full
_refine_ls_number_parameters 83
_refine_ls_number_reflns 1031
_refine_ls_number_restraints 1
_refine_ls_restrained_S_all 1.113
_refine_ls_R_factor_all 0.0237
_refine_ls_R_factor_gt 0.0225
_refine_ls_shift/su_max 0.000
_refine_ls_shift/su_mean 0.000
_refine_ls_structure_factor_coef Fsqd
_refine_ls_weighting_details 'calc w=1/[\s^2^(Fo^2^)+(0.0477P)^2^+0.2506P] where P=(Fo^2^+2Fc^2^)/3'
_refine_ls_weighting_scheme calc
_refine_ls_wR_factor_gt 0.0627
_refine_ls_wR_factor_ref 0.0636
_reflns_number_gt 973
_reflns_number_total 1031
_reflns_threshold_expression I>2\s(I)
_cod_data_source_file hy2278.cif
_cod_data_source_block I
_cod_depositor_comments
;
The following automatic conversions were performed:
'_symmetry_cell_setting' value 'Monoclinic' changed to 'monoclinic'
according to '/home/saulius/struct/CIF-dictionaries/cif_core.dic'
dictionary named 'cif_core.dic' version 2.4.1 from 2010-06-29.

Automatic conversion script
Id: cif_fix_enum 1527 2010-12-29 10:47:43Z saulius 
;
_cod_original_sg_symbol_H-M 'P 21/c'
_cod_database_code 2225565
_cod_database_fobs_code 2225565

loop_
_symmetry_equiv_pos_as_xyz
'x, y, z'
'-x, y+1/2, -z+1/2'
'-x, -y, -z'
'x, -y-1/2, z-1/2'

loop_
_atom_site_type_symbol
_atom_site_label
_atom_site_fract_x
_atom_site_fract_y
_atom_site_fract_z
_atom_site_U_iso_or_equiv
_atom_site_adp_type
_atom_site_calc_flag
_atom_site_refinement_flags
_atom_site_occupancy
_atom_site_disorder_assembly
_atom_site_disorder_group
Cu Cu1 0.5000 0.0000 0.0000 0.03130(14) Uani d S 1 . .
N N1 1.1980(3) 0.1558(3) 0.0646(2) 0.0635(6) Uani d . 1 . .
O O1 0.69000(19) 0.11889(14) 0.15024(11) 0.0264(3) Uani d D 1 . .
H H1W 0.671(4) 0.117(3) 0.2292(14) 0.057(7) Uiso d D 1 . .
O O2 0.5444(2) 0.17730(15) -0.10898(11) 0.0364(3) Uani d . 1 . .
O O3 0.6908(2) 0.41604(15) -0.09635(12) 0.0384(3) Uani d . 1 . .
C C1 0.7140(3) 0.28079(19) 0.11473(16) 0.0256(3) Uani d . 1 . .
H H1 0.6192 0.3473 0.1545 0.031 Uiso calc R 1 . .
C C2 0.6441(3) 0.2934(2) -0.04252(16) 0.0274(4) Uani d . 1 . .
C C3 0.9491(3) 0.3336(2) 0.17056(18) 0.0345(4) Uani d . 1 . .
H H3A 0.9641 0.4433 0.1454 0.041 Uiso calc R 1 . .
H H3B 0.9880 0.3266 0.2701 0.041 Uiso calc R 1 . .
C C4 1.0950(3) 0.2340(3) 0.1150(2) 0.0419(5) Uani d . 1 . .

loop_
_atom_site_aniso_label
_atom_site_aniso_U_11
_atom_site_aniso_U_22
_atom_site_aniso_U_33
_atom_site_aniso_U_12
_atom_site_aniso_U_13
_atom_site_aniso_U_23
Cu1 0.0435(2) 0.0282(2) 0.02069(19) -0.01409(12) 0.00516(14) 0.00079(10)
N1 0.0422(10) 0.0728(14) 0.0791(14) -0.0038(10) 0.0222(10) -0.0190(12)
O1 0.0346(6) 0.0251(6) 0.0203(5) -0.0059(5) 0.0080(5) -0.0001(4)
O2 0.0537(8) 0.0323(7) 0.0217(6) -0.0152(6) 0.0065(5) 0.0008(5)
O3 0.0626(9) 0.0272(7) 0.0284(6) -0.0107(6) 0.0170(6) 0.0016(5)
C1 0.0333(9) 0.0228(8) 0.0232(7) -0.0030(6) 0.0116(6) -0.0017(6)
C2 0.0327(8) 0.0276(8) 0.0244(8) -0.0008(7) 0.0120(7) 0.0001(6)
C3 0.0385(10) 0.0351(9) 0.0306(8) -0.0119(8) 0.0099(7) -0.0069(7)
C4 0.0307(9) 0.0476(11) 0.0465(11) -0.0109(9) 0.0081(8) -0.0063(9)

loop_
_atom_type_symbol
_atom_type_description
_atom_type_scat_dispersion_real
_atom_type_scat_dispersion_imag
_atom_type_scat_source
C C 0.0033 0.0016 'International Tables Vol C Tables 4.2.6.8 and 6.1.1.4'
H H 0.0000 0.0000 'International Tables Vol C Tables 4.2.6.8 and 6.1.1.4'
N N 0.0061 0.0033 'International Tables Vol C Tables 4.2.6.8 and 6.1.1.4'
O O 0.0106 0.0060 'International Tables Vol C Tables 4.2.6.8 and 6.1.1.4'
Cu Cu 0.3201 1.2651 'International Tables Vol C Tables 4.2.6.8 and 6.1.1.4'

loop_
_geom_angle_atom_site_label_1
_geom_angle_atom_site_label_2
_geom_angle_atom_site_label_3
_geom_angle_site_symmetry_1
_geom_angle_site_symmetry_3
_geom_angle
_geom_angle_publ_flag
O2 Cu1 O2 3_655 . 180.0 ?
O2 Cu1 O1 3_655 . 96.39(5) ?
O2 Cu1 O1 . . 83.62(5) ?
O2 Cu1 O1 . 3_655 96.38(5) ?
O1 Cu1 O1 . 3_655 179.9990(10) ?
O1 Cu1 N1 . 1_455 84.25(6) ?
O2 Cu1 N1 . 1_455 88.35(6) ?
O1 Cu1 N1 3_655 1_455 95.74(6) ?
O2 Cu1 N1 3_655 1_455 91.65(6) ?
C1 O1 Cu1 . . 112.43(9) ?
C1 O1 H1W . . 108.0(19) ?
Cu1 O1 H1W . . 120.9(19) ?
C2 O2 Cu1 . . 115.49(10) ?
O1 C1 C3 . . 110.09(14) ?
O1 C1 C2 . . 107.56(12) ?
C3 C1 C2 . . 111.28(14) ?
O1 C1 H1 . . 109.3 ?
C3 C1 H1 . . 109.3 ?
C2 C1 H1 . . 109.3 ?
O3 C2 O2 . . 124.17(15) ?
O3 C2 C1 . . 117.92(14) ?
O2 C2 C1 . . 117.90(14) ?
C4 C3 C1 . . 110.51(15) ?
C4 C3 H3A . . 109.5 ?
C1 C3 H3A . . 109.5 ?
C4 C3 H3B . . 109.5 ?
C1 C3 H3B . . 109.5 ?
H3A C3 H3B . . 108.1 ?
N1 C4 C3 . . 175.7(2) ?

loop_
_geom_bond_atom_site_label_1
_geom_bond_atom_site_label_2
_geom_bond_site_symmetry_2
_geom_bond_distance
_geom_bond_publ_flag
Cu1 O2 . 1.9159(12) y
Cu1 O1 . 1.9579(11) y
Cu1 N1 1_455 2.545(2) y
N1 C4 . 1.135(3) ?
O1 C1 . 1.4298(19) ?
O1 H1W . 0.832(10) ?
O2 C2 . 1.264(2) ?
O3 C2 . 1.238(2) ?
C1 C3 . 1.528(2) ?
C1 C2 . 1.533(2) ?
C1 H1 . 0.9800 ?
C3 C4 . 1.464(3) ?
C3 H3A . 0.9700 ?
C3 H3B . 0.9700 ?

loop_
_geom_hbond_atom_site_label_D
_geom_hbond_atom_site_label_H
_geom_hbond_atom_site_label_A
_geom_hbond_site_symmetry_A
_geom_hbond_distance_DH
_geom_hbond_distance_HA
_geom_hbond_distance_DA
_geom_hbond_angle_DHA
_geom_hbond_publ_flag
C1 H1 O2 4_566 0.98 2.54 3.240(2) 128 y
O1 H1W O3 4_566 0.832(16) 1.747(15) 2.560(2) 165(4) y
